data_4514185
loop_
_publ_author_name
'Toda, Yasunori'
'Sakamoto, Tomoyuki'
'Komiyama, Yutaka'
'Kikuchi, Ayaka'
'Suga, Hiroyuki'

_publ_section_title
;
 A Phosphonium Ylide as an Ionic Nucleophilic Catalyst for Primary
 Hydroxyl Group Selective Acylation of Diols
;
_journal_issue 9
_journal_name_full 'ACS Catalysis'
_journal_page_first 6150
_journal_paper_doi 10.1021/acscatal.7b02281
_journal_volume 7
_journal_year 2017
_chemical_formula_sum 'C25 H21 O P'
_chemical_formula_weight 368.39
_space_group_crystal_system triclinic
_space_group_IT_number 2
_space_group_name_Hall '-P 1'
_space_group_name_H-M_alt 'P -1'
_symmetry_space_group_name_Hall '-P 1'
_symmetry_space_group_name_H-M 'P -1'
_atom_sites_solution_hydrogens geom
_cell_angle_alpha 68.572(2)
_cell_angle_beta 85.149(2)
_cell_angle_gamma 69.897(2)
_cell_formula_units_Z 2
_cell_length_a 9.8901(18)
_cell_length_b 10.4204(19)
_cell_length_c 12.056(2)
_cell_measurement_reflns_used 266
_cell_measurement_temperature 296.(2)
_cell_measurement_theta_max 26.4759
_cell_measurement_theta_min 3.4893
_cell_volume 1084.9(3)
_computing_cell_refinement 'APEX2 v2013.10-0 (Bruker AXS)'
_computing_data_reduction 'SAINT V8.34A (Bruker AXS Inc., 2013)'
_computing_structure_refinement 'SHELXL-2013 (Sheldrick, 2013)'
_diffrn_ambient_temperature 296.(2)
_diffrn_detector_area_resol_mean 8.3333
_diffrn_measured_fraction_theta_full 0.961
_diffrn_measured_fraction_theta_max 0.961
_diffrn_measurement_device_type 'Bruker AXS SMART PEX2'
_diffrn_radiation_wavelength 0.71073
_diffrn_reflns_av_R_equivalents 0.0263
_diffrn_reflns_av_unetI/netI 0.0369
_diffrn_reflns_limit_h_max 12
_diffrn_reflns_limit_h_min -12
_diffrn_reflns_limit_k_max 13
_diffrn_reflns_limit_k_min -13
_diffrn_reflns_limit_l_max 15
_diffrn_reflns_limit_l_min -15
_diffrn_reflns_number 12548
_diffrn_reflns_theta_full 27.91
_diffrn_reflns_theta_max 27.91
_diffrn_reflns_theta_min 1.82
_exptl_absorpt_coefficient_mu 0.141
_exptl_absorpt_correction_T_max 0.935
_exptl_absorpt_correction_T_min 0.660
_exptl_absorpt_correction_type multi-scan
_exptl_absorpt_process_details 'SADABS V2012/1 (Bruker AXS Inc.)'
_exptl_crystal_colour yellow
_exptl_crystal_density_diffrn 1.128
_exptl_crystal_density_method 'not measured'
_exptl_crystal_description block
_exptl_crystal_F_000 412
_exptl_crystal_size_max 2.951
_exptl_crystal_size_mid 0.619
_exptl_crystal_size_min 0.476
_refine_diff_density_max 0.289
_refine_diff_density_min -0.283
_refine_ls_extinction_coef 0.008(3)
_refine_ls_extinction_method SHELXL
_refine_ls_goodness_of_fit_ref 1.369
_refine_ls_hydrogen_treatment constr
_refine_ls_matrix_type full
_refine_ls_number_parameters 246
_refine_ls_number_reflns 4993
_refine_ls_number_restraints 0
_refine_ls_restrained_S_all 1.369
_refine_ls_R_factor_all 0.0454
_refine_ls_R_factor_gt 0.0402
_refine_ls_shift/su_max 0.001
_refine_ls_shift/su_mean 0.000
_refine_ls_structure_factor_coef Fsqd
_refine_ls_weighting_details 'w=1/[\s^2^(Fo^2^)+(0.0629P)^2^] where P=(Fo^2^+2Fc^2^)/3'
_refine_ls_weighting_scheme calc
_refine_ls_wR_factor_gt 0.1289
_refine_ls_wR_factor_ref 0.1330
_reflns_number_gt 4300
_reflns_number_total 4993
_reflns_threshold_expression 'I > 2\s(I)'
_cod_data_source_file cs7b02281_si_001.cif
_cod_data_source_block I
_cod_database_code 4514185
_platon_squeeze_void_probe_radius 1.20

loop_
_space_group_symop_operation_xyz
'x, y, z'
'-x, -y, -z'

loop_
_atom_site_type_symbol
_atom_site_label
_atom_site_fract_x
_atom_site_fract_y
_atom_site_fract_z
_atom_site_U_iso_or_equiv
_atom_site_adp_type
_atom_site_calc_flag
_atom_site_refinement_flags_adp
_atom_site_refinement_flags_posn
_atom_site_occupancy
P P1 0.35413(3) 0.41558(3) 0.25616(3) 0.03367(13) Uani d . . 1
O O1 0.17642(11) 0.67880(11) 0.28811(9) 0.0515(3) Uani d . . 1
C C3 0.00552(15) 0.78466(16) -0.00184(14) 0.0538(4) Uani d . . 1
H H1 -0.0676 0.862 -0.053 0.065 Uiso calc U R 1
C C4 0.03362(16) 0.79154(15) 0.10392(14) 0.0529(4) Uani d . . 1
H H17 -0.0207 0.8732 0.1223 0.064 Uiso calc U R 1
C C5 0.14371(14) 0.67770(14) 0.18768(12) 0.0426(3) Uani d . . 1
C C6 0.21898(13) 0.55608(13) 0.15162(11) 0.0370(3) Uani d . . 1
C C7 0.44749(13) 0.27478(12) 0.19575(10) 0.0344(3) Uani d . . 1
C C8 0.58511(14) 0.26030(14) 0.15220(12) 0.0418(3) Uani d . . 1
H H9 0.6307 0.3243 0.1537 0.05 Uiso calc U R 1
C C9 0.65402(17) 0.15138(16) 0.10694(13) 0.0504(3) Uani d . . 1
H H10 0.7457 0.1424 0.078 0.061 Uiso calc U R 1
C C10 0.58718(19) 0.05597(16) 0.10465(13) 0.0539(4) Uani d . . 1
H H2 0.6338 -0.0169 0.0737 0.065 Uiso calc U R 1
C C11 0.70094(19) 0.5852(2) 0.3148(2) 0.0729(5) Uani d . . 1
H H3 0.773 0.619 0.3248 0.087 Uiso calc U R 1
C C12 0.67006(18) 0.4776(2) 0.40741(18) 0.0702(5) Uani d . . 1
H H21 0.72 0.4393 0.4807 0.084 Uiso calc U R 1
C C13 0.56437(16) 0.4254(2) 0.39236(14) 0.0553(4) Uani d . . 1
H H20 0.5447 0.3508 0.4552 0.066 Uiso calc U R 1
C C14 0.48778(14) 0.48364(14) 0.28422(12) 0.0404(3) Uani d . . 1
C C15 0.28135(13) 0.32267(13) 0.39200(11) 0.0376(3) Uani d . . 1
C C16 0.37023(16) 0.19209(15) 0.47412(12) 0.0477(3) Uani d . . 1
H H8 0.4676 0.1558 0.4605 0.057 Uiso calc U R 1
C C17 0.31413(18) 0.11645(16) 0.57567(12) 0.0549(4) Uani d . . 1
H H7 0.374 0.0302 0.6309 0.066 Uiso calc U R 1
C C18 0.16936(18) 0.16864(17) 0.59526(13) 0.0533(4) Uani d . . 1
H H4 0.1317 0.1172 0.6634 0.064 Uiso calc U R 1
C C19 0.08067(17) 0.29657(18) 0.51425(14) 0.0524(4) Uani d . . 1
H H6 -0.0169 0.3312 0.5278 0.063 Uiso calc U R 1
C C20 0.13566(14) 0.37418(14) 0.41260(12) 0.0435(3) Uani d . . 1
H H5 0.0752 0.4607 0.3582 0.052 Uiso calc U R 1
C C21 0.38112(15) 0.17753(15) 0.19280(13) 0.0456(3) Uani d . . 1
H H12 0.2892 0.1862 0.2211 0.055 Uiso calc U R 1
C C22 0.45158(18) 0.06799(17) 0.14791(15) 0.0538(4) Uani d . . 1
H H11 0.4074 0.0027 0.147 0.065 Uiso calc U R 1
C C23 0.08235(14) 0.66540(16) -0.03750(12) 0.0456(3) Uani d . . 1
C C24 0.18911(13) 0.55132(14) 0.04149(11) 0.0391(3) Uani d . . 1
H H13 0.2418 0.4705 0.0215 0.047 Uiso calc U R 1
C C25 0.05332(19) 0.6634(2) -0.15754(15) 0.0634(4) Uani d . . 1
H H15 0.1261 0.6878 -0.2106 0.095 Uiso calc U R 1
H H16 -0.0396 0.7337 -0.1897 0.095 Uiso calc U R 1
H H14 0.055 0.5675 -0.1486 0.095 Uiso calc U R 1
C C26 0.51812(19) 0.59414(17) 0.19082(16) 0.0597(4) Uani d . . 1
H H19 0.4666 0.6347 0.118 0.072 Uiso calc U R 1
C C27 0.6257(2) 0.6440(2) 0.2065(2) 0.0767(6) Uani d . . 1
H H18 0.6472 0.7174 0.1437 0.092 Uiso calc U R 1

loop_
_atom_site_aniso_label
_atom_site_aniso_U_11
_atom_site_aniso_U_22
_atom_site_aniso_U_33
_atom_site_aniso_U_12
_atom_site_aniso_U_13
_atom_site_aniso_U_23
P1 0.03324(19) 0.02803(18) 0.03246(18) -0.00495(13) -0.00204(12) -0.00700(13)
O1 0.0618(6) 0.0393(5) 0.0459(6) -0.0089(5) 0.0042(5) -0.0148(4)
C3 0.0389(7) 0.0439(8) 0.0520(8) -0.0018(6) -0.0048(6) 0.0028(6)
C4 0.0451(8) 0.0341(7) 0.0564(9) 0.0032(6) 0.0043(6) -0.0062(6)
C5 0.0417(7) 0.0310(6) 0.0427(7) -0.0060(5) 0.0042(5) -0.0057(5)
C6 0.0348(6) 0.0290(6) 0.0369(6) -0.0054(5) -0.0016(5) -0.0047(5)
C7 0.0357(6) 0.0285(6) 0.0306(6) -0.0056(5) -0.0027(5) -0.0053(4)
C8 0.0445(7) 0.0344(6) 0.0431(7) -0.0146(5) 0.0073(5) -0.0101(5)
C9 0.0515(8) 0.0420(7) 0.0506(8) -0.0124(6) 0.0162(6) -0.0148(6)
C10 0.0726(10) 0.0374(7) 0.0477(8) -0.0115(7) 0.0081(7) -0.0185(6)
C11 0.0557(10) 0.0759(12) 0.1134(16) -0.0266(9) -0.0006(10) -0.0582(12)
C12 0.0502(9) 0.0995(15) 0.0748(12) -0.0200(9) -0.0059(8) -0.0498(12)
C13 0.0442(8) 0.0700(10) 0.0505(8) -0.0153(7) -0.0021(6) -0.0230(7)
C14 0.0390(7) 0.0354(6) 0.0455(7) -0.0077(5) -0.0013(5) -0.0169(5)
C15 0.0399(7) 0.0330(6) 0.0335(6) -0.0074(5) -0.0005(5) -0.0090(5)
C16 0.0471(8) 0.0370(7) 0.0405(7) 0.0011(6) -0.0002(6) -0.0070(5)
C17 0.0682(10) 0.0402(7) 0.0363(7) -0.0060(7) -0.0007(6) -0.0022(6)
C18 0.0684(10) 0.0475(8) 0.0397(7) -0.0226(7) 0.0107(7) -0.0100(6)
C19 0.0466(8) 0.0542(8) 0.0547(8) -0.0187(7) 0.0112(6) -0.0181(7)
C20 0.0393(7) 0.0367(7) 0.0453(7) -0.0077(5) -0.0011(5) -0.0086(6)
C21 0.0408(7) 0.0461(7) 0.0517(8) -0.0152(6) 0.0010(6) -0.0190(6)
C22 0.0633(9) 0.0468(8) 0.0603(9) -0.0226(7) 0.0010(7) -0.0249(7)
C23 0.0363(7) 0.0456(7) 0.0414(7) -0.0123(6) -0.0044(5) -0.0006(6)
C24 0.0354(6) 0.0360(6) 0.0379(6) -0.0099(5) -0.0018(5) -0.0055(5)
C25 0.0550(9) 0.0711(11) 0.0485(8) -0.0151(8) -0.0163(7) -0.0057(8)
C26 0.0692(10) 0.0412(8) 0.0665(10) -0.0256(7) -0.0118(8) -0.0071(7)
C27 0.0799(12) 0.0507(10) 0.1070(16) -0.0359(9) -0.0026(11) -0.0223(10)

loop_
_atom_type_symbol
_atom_type_description
_atom_type_scat_dispersion_real
_atom_type_scat_dispersion_imag
_atom_type_scat_source
C C 0.0033 0.0016 'International Tables Vol C Tables 4.2.6.8 and 6.1.1.4'
H H 0.0000 0.0000 'International Tables Vol C Tables 4.2.6.8 and 6.1.1.4'
O O 0.0106 0.0060 'International Tables Vol C Tables 4.2.6.8 and 6.1.1.4'
P P 0.1023 0.0942 'International Tables Vol C Tables 4.2.6.8 and 6.1.1.4'

loop_
_geom_angle_atom_site_label_1
_geom_angle_atom_site_label_2
_geom_angle_atom_site_label_3
_geom_angle
C6 P1 C14 110.99(6)
C6 P1 C15 112.60(6)
C14 P1 C15 112.22(6)
C6 P1 C7 109.32(6)
C14 P1 C7 106.60(6)
C15 P1 C7 104.71(6)
C4 C3 C23 122.97(12)
C4 C3 H1 118.5
C23 C3 H1 118.5
C3 C4 C5 122.20(13)
C3 C4 H17 118.9
C5 C4 H17 118.9
O1 C5 C4 125.05(12)
O1 C5 C6 120.61(11)
C4 C5 C6 114.33(13)
C24 C6 C5 122.66(11)
C24 C6 P1 123.37(10)
C5 C6 P1 113.95(10)
C8 C7 C21 118.89(12)
C8 C7 P1 121.62(9)
C21 C7 P1 119.49(10)
C9 C8 C7 120.35(12)
C9 C8 H9 119.8
C7 C8 H9 119.8
C10 C9 C8 120.15(13)
C10 C9 H10 119.9
C8 C9 H10 119.9
C9 C10 C22 120.36(13)
C9 C10 H2 119.8
C22 C10 H2 119.8
C12 C11 C27 120.24(15)
C12 C11 H3 119.9
C27 C11 H3 119.9
C11 C12 C13 120.03(17)
C11 C12 H21 120.0
C13 C12 H21 120.0
C14 C13 C12 120.34(16)
C14 C13 H20 119.8
C12 C13 H20 119.8
C13 C14 C26 119.50(13)
C13 C14 P1 122.73(11)
C26 C14 P1 117.70(11)
C20 C15 C16 119.24(12)
C20 C15 P1 120.93(9)
C16 C15 P1 119.70(10)
C17 C16 C15 120.19(13)
C17 C16 H8 119.9
C15 C16 H8 119.9
C18 C17 C16 120.07(13)
C18 C17 H7 120.0
C16 C17 H7 120.0
C19 C18 C17 120.13(13)
C19 C18 H4 119.9
C17 C18 H4 119.9
C18 C19 C20 120.42(14)
C18 C19 H6 119.8
C20 C19 H6 119.8
C19 C20 C15 119.94(12)
C19 C20 H5 120.0
C15 C20 H5 120.0
C22 C21 C7 120.32(13)
C22 C21 H12 119.8
C7 C21 H12 119.8
C10 C22 C21 119.94(13)
C10 C22 H11 120.0
C21 C22 H11 120.0
C24 C23 C3 116.97(13)
C24 C23 C25 121.10(14)
C3 C23 C25 121.90(13)
C23 C24 C6 120.84(13)
C23 C24 H13 119.6
C6 C24 H13 119.6
C23 C25 H15 109.5
C23 C25 H16 109.5
H15 C25 H16 109.5
C23 C25 H14 109.5
H15 C25 H14 109.5
H16 C25 H14 109.5
C27 C26 C14 119.61(16)
C27 C26 H19 120.2
C14 C26 H19 120.2
C11 C27 C26 120.28(18)
C11 C27 H18 119.9
C26 C27 H18 119.9

loop_
_geom_bond_atom_site_label_1
_geom_bond_atom_site_label_2
_geom_bond_distance
P1 C6 1.7636(12)
P1 C14 1.8055(13)
P1 C15 1.8052(13)
P1 C7 1.8087(12)
O1 C5 1.2844(17)
C3 C4 1.360(2)
C3 C23 1.412(2)
C3 H1 0.93
C4 C5 1.4266(19)
C4 H17 0.93
C5 C6 1.4313(19)
C6 C24 1.4061(18)
C7 C8 1.3953(18)
C7 C21 1.3953(18)
C8 C9 1.381(2)
C8 H9 0.93
C9 C10 1.379(2)
C9 H10 0.93
C10 C22 1.378(2)
C10 H2 0.93
C11 C12 1.364(3)
C11 C27 1.379(3)
C11 H3 0.93
C12 C13 1.385(2)
C12 H21 0.93
C13 C14 1.384(2)
C13 H20 0.93
C14 C26 1.384(2)
C15 C20 1.3896(18)
C15 C16 1.3946(18)
C16 C17 1.382(2)
C16 H8 0.93
C17 C18 1.379(2)
C17 H7 0.93
C18 C19 1.375(2)
C18 H4 0.93
C19 C20 1.385(2)
C19 H6 0.93
C20 H5 0.93
C21 C22 1.386(2)
C21 H12 0.93
C22 H11 0.93
C23 C24 1.3838(18)
C23 C25 1.508(2)
C24 H13 0.93
C25 H15 0.96
C25 H16 0.96
C25 H14 0.96
C26 C27 1.387(2)
C26 H19 0.93
C27 H18 0.93

loop_
_geom_hbond_atom_site_label_D
_geom_hbond_atom_site_label_H
_geom_hbond_atom_site_label_A
_geom_hbond_distance_DH
_geom_hbond_distance_HA
_geom_hbond_distance_DA
_geom_hbond_angle_DHA
C20 H5 O1 0.93 2.63 3.1284(17) 114.4
C20 H5 O1 0.93 2.63 3.1284(17) 114.4
C20 H5 O1 0.93 2.63 3.1284(17) 114.4
C20 H5 O1 0.93 2.63 3.1284(17) 114.4
C20 H5 O1 0.93 2.63 3.1284(17) 114.4
C20 H5 O1 0.93 2.63 3.1284(17) 114.4
C20 H5 O1 0.93 2.63 3.1284(17) 114.4
C20 H5 O1 0.93 2.63 3.1284(17) 114.4
C20 H5 O1 0.93 2.63 3.1284(17) 114.4
C20 H5 O1 0.93 2.63 3.1284(17) 114.4
C20 H5 O1 0.93 2.63 3.1284(17) 114.4
C20 H5 O1 0.93 2.63 3.1284(17) 114.4
C20 H5 O1 0.93 2.63 3.1284(17) 114.4
C20 H5 O1 0.93 2.63 3.1284(17) 114.4
C20 H5 O1 0.93 2.63 3.1284(17) 114.4
C20 H5 O1 0.93 2.63 3.1284(17) 114.4
C20 H5 O1 0.93 2.63 3.1284(17) 114.4
C20 H5 O1 0.93 2.63 3.1284(17) 114.4
C20 H5 O1 0.93 2.63 3.1284(17) 114.4
C20 H5 O1 0.93 2.63 3.1284(17) 114.4
C20 H5 O1 0.93 2.63 3.1284(17) 114.4
C20 H5 O1 0.93 2.63 3.1284(17) 114.4
C20 H5 O1 0.93 2.63 3.1284(17) 114.4
C20 H5 O1 0.93 2.63 3.1284(17) 114.4
C20 H5 O1 0.93 2.63 3.1284(17) 114.4
C20 H5 O1 0.93 2.63 3.1284(17) 114.4
C20 H5 O1 0.93 2.63 3.1284(17) 114.4
C20 H5 O1 0.93 2.63 3.1284(17) 114.4
C20 H5 O1 0.93 2.63 3.1284(17) 114.4
C20 H5 O1 0.93 2.63 3.1284(17) 114.4
C20 H5 O1 0.93 2.63 3.1284(17) 114.4
C20 H5 O1 0.93 2.63 3.1284(17) 114.4
C20 H5 O1 0.93 2.63 3.1284(17) 114.4
C20 H5 O1 0.93 2.63 3.1284(17) 114.4
C20 H5 O1 0.93 2.63 3.1284(17) 114.4
C20 H5 O1 0.93 2.63 3.1284(17) 114.4
C20 H5 O1 0.93 2.63 3.1284(17) 114.4
C20 H5 O1 0.93 2.63 3.1284(17) 114.4
C20 H5 O1 0.93 2.63 3.1284(17) 114.4
C20 H5 O1 0.93 2.63 3.1284(17) 114.4
C20 H5 O1 0.93 2.63 3.1284(17) 114.4
C20 H5 O1 0.93 2.63 3.1284(17) 114.4
C20 H5 O1 0.93 2.63 3.1284(17) 114.4
C20 H5 O1 0.93 2.63 3.1284(17) 114.4
C20 H5 O1 0.93 2.63 3.1284(17) 114.4
C20 H5 O1 0.93 2.63 3.1284(17) 114.4
C20 H5 O1 0.93 2.63 3.1284(17) 114.4
C20 H5 O1 0.93 2.63 3.1284(17) 114.4
C20 H5 O1 0.93 2.63 3.1284(17) 114.4
C20 H5 O1 0.93 2.63 3.1284(17) 114.4
C20 H5 O1 0.93 2.63 3.1284(17) 114.4
C20 H5 O1 0.93 2.63 3.1284(17) 114.4
C20 H5 O1 0.93 2.63 3.1284(17) 114.4
C20 H5 O1 0.93 2.63 3.1284(17) 114.4
C20 H5 O1 0.93 2.63 3.1284(17) 114.4
C20 H5 O1 0.93 2.63 3.1284(17) 114.4
C20 H5 O1 0.93 2.63 3.1284(17) 114.4

loop_
_geom_torsion_atom_site_label_1
_geom_torsion_atom_site_label_2
_geom_torsion_atom_site_label_3
_geom_torsion_atom_site_label_4
_geom_torsion
C23 C3 C4 C5 -0.1(2)
C3 C4 C5 O1 179.08(14)
C3 C4 C5 C6 -1.1(2)
O1 C5 C6 C24 -178.60(12)
C4 C5 C6 C24 1.55(19)
O1 C5 C6 P1 0.17(17)
C4 C5 C6 P1 -179.67(10)
C14 P1 C6 C24 119.54(11)
C15 P1 C6 C24 -113.71(11)
C7 P1 C6 C24 2.24(13)
C14 P1 C6 C5 -59.22(11)
C15 P1 C6 C5 67.53(11)
C7 P1 C6 C5 -176.52(9)
C6 P1 C7 C8 104.48(11)
C14 P1 C7 C8 -15.55(12)
C15 P1 C7 C8 -134.64(10)
C6 P1 C7 C21 -75.78(11)
C14 P1 C7 C21 164.18(10)
C15 P1 C7 C21 45.09(11)
C21 C7 C8 C9 0.04(19)
P1 C7 C8 C9 179.78(10)
C7 C8 C9 C10 -0.1(2)
C8 C9 C10 C22 -0.3(2)
C27 C11 C12 C13 1.0(3)
C11 C12 C13 C14 -1.2(3)
C12 C13 C14 C26 0.3(2)
C12 C13 C14 P1 177.22(12)
C6 P1 C14 C13 150.18(12)
C15 P1 C14 C13 23.22(14)
C7 P1 C14 C13 -90.86(13)
C6 P1 C14 C26 -32.87(13)
C15 P1 C14 C26 -159.83(11)
C7 P1 C14 C26 86.09(12)
C6 P1 C15 C20 -7.86(13)
C14 P1 C15 C20 118.23(11)
C7 P1 C15 C20 -126.54(11)
C6 P1 C15 C16 167.91(11)
C14 P1 C15 C16 -66.00(12)
C7 P1 C15 C16 49.23(12)
C20 C15 C16 C17 -1.1(2)
P1 C15 C16 C17 -176.93(12)
C15 C16 C17 C18 1.1(2)
C16 C17 C18 C19 -0.5(2)
C17 C18 C19 C20 -0.1(2)
C18 C19 C20 C15 0.1(2)
C16 C15 C20 C19 0.5(2)
P1 C15 C20 C19 176.32(11)
C8 C7 C21 C22 0.4(2)
P1 C7 C21 C22 -179.36(11)
C9 C10 C22 C21 0.7(2)
C7 C21 C22 C10 -0.8(2)
C4 C3 C23 C24 0.9(2)
C4 C3 C23 C25 -177.32(15)
C3 C23 C24 C6 -0.39(19)
C25 C23 C24 C6 177.82(12)
C5 C6 C24 C23 -0.9(2)
P1 C6 C24 C23 -179.52(10)
C13 C14 C26 C27 0.6(2)
P1 C14 C26 C27 -176.42(14)
C12 C11 C27 C26 0.0(3)
C14 C26 C27 C11 -0.8(3)

loop_
_platon_squeeze_void_nr
_platon_squeeze_void_average_x
_platon_squeeze_void_average_y
_platon_squeeze_void_average_z
_platon_squeeze_void_volume
_platon_squeeze_void_count_electrons
_platon_squeeze_void_content
1 0.000 0.000 0.500 147 37 ' '
